data_4503147
loop_
_publ_author_name
'Clark, Thomas E.'
'Makha, Mohamed'
'Sobolev, Alexandre N.'
'Raston, Colin L.'

_publ_section_title
;
 Mapping Out the Molecular Interplay in Monohalobenzene Inclusion
 Complexes ofp-H-calix[5]arene Using Hirshfeld Surfaces
;
_journal_issue 3
_journal_name_full 'Crystal Growth &amp; Design'
_journal_page_first 890
_journal_paper_doi 10.1021/cg070632y
_journal_volume 8
_journal_year 2008
_chemical_formula_moiety 'C35 H30 O5, C6 H5 F'
_chemical_formula_sum 'C41 H35 F O5'
_chemical_formula_weight 626.69
_chemical_name_systematic
; 
 ? 
;
_space_group_IT_number 158
_symmetry_cell_setting trigonal
_symmetry_Int_Tables_number 158
_symmetry_space_group_name_Hall 'P 3 -2"c'
_symmetry_space_group_name_H-M 'P 3 c 1'
_atom_sites_solution_hydrogens geom
_atom_sites_solution_primary direct
_atom_sites_solution_secondary difmap
_audit_creation_method SHELXL-97
_cell_angle_alpha 90.0
_cell_angle_beta 90.0
_cell_angle_gamma 120.0
_cell_formula_units_Z 6
_cell_length_a 19.3236(4)
_cell_length_b 19.3236
_cell_length_c 14.6250(2)
_cell_measurement_reflns_used 12156
_cell_measurement_temperature 100(2)
_cell_measurement_theta_max 24.99
_cell_measurement_theta_min 2.52
_cell_volume 4729.36(12)
_computing_cell_refinement
;
CrysAlis RED, Oxford Diffraction Ltd.,
Version 1.171.31.8 (release 12-01-2007 CrysAlis171 .NET)
(compiled Jan 12 2007,17:49:11)
;
_computing_data_collection
;
CrysAlis CCD, Oxford Diffraction Ltd.,
Version 1.171.31.8 (release 12-01-2007 CrysAlis171 .NET)
(compiled Jan 12 2007,17:49:11)
;
_computing_data_reduction
;
CrysAlis RED, Oxford Diffraction Ltd.,
Version 1.171.31.8 (release 12-01-2007 CrysAlis171 .NET)
(compiled Jan 12 2007,17:49:11)
;
_computing_molecular_graphics 'X-Seed 2.0 (Barbour, 2001)'
_computing_publication_material 'SHELXL-97 (Sheldrick, 1997)'
_computing_structure_refinement 'SHELXL-97 (Sheldrick, 1997)'
_computing_structure_solution 'SHELXS-97 (Sheldrick, 1990)'
_diffrn_ambient_temperature 100(2)
_diffrn_detector_area_resol_mean 16.0009
_diffrn_measured_fraction_theta_full 0.994
_diffrn_measured_fraction_theta_max 0.994
_diffrn_measurement_device_type 'Oxford Diffraction Xcalibur-S, Sapphire CCD'
_diffrn_measurement_method '\w scans'
_diffrn_radiation_monochromator graphite
_diffrn_radiation_source 'Enhance (Mo) X-ray Source'
_diffrn_radiation_type MoK\a
_diffrn_radiation_wavelength 0.71073
_diffrn_reflns_av_R_equivalents 0.0813
_diffrn_reflns_av_sigmaI/netI 0.0394
_diffrn_reflns_limit_h_max 22
_diffrn_reflns_limit_h_min -22
_diffrn_reflns_limit_k_max 22
_diffrn_reflns_limit_k_min -22
_diffrn_reflns_limit_l_max 17
_diffrn_reflns_limit_l_min -17
_diffrn_reflns_number 77183
_diffrn_reflns_theta_full 24.99
_diffrn_reflns_theta_max 24.99
_diffrn_reflns_theta_min 2.53
_exptl_absorpt_coefficient_mu 0.090
_exptl_absorpt_correction_T_max 1.00000
_exptl_absorpt_correction_T_min 0.86983
_exptl_absorpt_correction_type multi-scan
_exptl_absorpt_process_details
;
CrysAlis RED, Oxford Diffraction Ltd.,
Version 1.171.31.8 (release 12-01-2007 CrysAlis171 .NET)
(compiled Jan 12 2007,17:49:11)
Empirical absorption correction using spherical harmonics,
 implemented in SCALE3 ABSPACK scaling algorithm.
;
_exptl_crystal_colour colorless
_exptl_crystal_density_diffrn 1.320
_exptl_crystal_density_meas ?
_exptl_crystal_density_method 'not measured'
_exptl_crystal_description 'hexagonal rod'
_exptl_crystal_F_000 1980
_exptl_crystal_size_max 0.20
_exptl_crystal_size_mid 0.16
_exptl_crystal_size_min 0.16
_refine_diff_density_max 0.431
_refine_diff_density_min -0.346
_refine_diff_density_rms 0.098
_refine_ls_abs_structure_details 'Flack H D (1983), Acta Cryst. A39, 876-881'
_refine_ls_abs_structure_Flack 3(3)
_refine_ls_extinction_method none
_refine_ls_goodness_of_fit_ref 1.002
_refine_ls_hydrogen_treatment constr
_refine_ls_matrix_type full
_refine_ls_number_parameters 424
_refine_ls_number_reflns 2757
_refine_ls_number_restraints 1
_refine_ls_restrained_S_all 1.002
_refine_ls_R_factor_all 0.0989
_refine_ls_R_factor_gt 0.0922
_refine_ls_shift/su_max 0.000
_refine_ls_shift/su_mean 0.000
_refine_ls_structure_factor_coef Fsqd
_refine_ls_weighting_details 'calc w=1/[\s^2^(Fo^2^)+(0.1500P)^2^+10.0000P] where P=(Fo^2^+2Fc^2^)/3'
_refine_ls_weighting_scheme calc
_refine_ls_wR_factor_gt 0.2276
_refine_ls_wR_factor_ref 0.2340
_reflns_number_gt 2524
_reflns_number_total 2757
_reflns_threshold_expression >2sigma(I)
_cod_data_source_file cg070632y-file002.cif
_cod_data_source_block tc053
_cod_depositor_comments
;
The following automatic conversions were performed:

'_symmetry_cell_setting' value 'Trigonal' changed to 'trigonal'
according to /home/saulius/struct/CIF-dictionaries/cif_core.dic
dictionary named 'cif_core.dic' version 2.4.1 from 2010-06-29.

Automatic conversion script
Id: cif_fix_values 1715 2011-07-08 13:25:40Z adriana 

The following automatic conversions were performed:

'_exptl_crystal_density_meas' value 'not measured' was changed to '?'
- the value is perceived as not measured.

Automatic conversion script
Id: cif_fix_values 3008 2015-01-20 13:52:24Z robertas 
;
_cod_database_code 4503147

loop_
_symmetry_equiv_pos_as_xyz
'x, y, z'
'-y, x-y, z'
'-x+y, -x, z'
'-y, -x, z+1/2'
'-x+y, y, z+1/2'
'x, x-y, z+1/2'

loop_
_atom_site_label
_atom_site_type_symbol
_atom_site_fract_x
_atom_site_fract_y
_atom_site_fract_z
_atom_site_U_iso_or_equiv
_atom_site_adp_type
_atom_site_occupancy
_atom_site_symmetry_multiplicity
_atom_site_calc_flag
_atom_site_refinement_flags
_atom_site_disorder_assembly
_atom_site_disorder_group
O1 O 0.4886(3) 0.5770(3) 0.8210(3) 0.0267(12) Uani 1 1 d . . .
H1 H 0.5082 0.6223 0.7950 0.040 Uiso 0.50 1 calc PR A 1
H1' H 0.5187 0.5577 0.8120 0.040 Uiso 0.50 1 d PR A 2
C11 C 0.4803(4) 0.5856(5) 0.9139(6) 0.0311(19) Uani 1 1 d . . .
C12 C 0.4689(4) 0.6474(5) 0.9410(5) 0.0258(17) Uani 1 1 d . . .
C13 C 0.4627(5) 0.6592(6) 1.0341(6) 0.035(2) Uani 1 1 d . . .
H13 H 0.4527 0.7001 1.0544 0.042 Uiso 1 1 calc R . .
C14 C 0.4716(5) 0.6081(5) 1.0989(6) 0.034(2) Uani 1 1 d . . .
H14 H 0.4716 0.6181 1.1625 0.041 Uiso 1 1 calc R . .
C15 C 0.4801(5) 0.5451(5) 1.0699(5) 0.0291(18) Uani 1 1 d . . .
H15 H 0.4836 0.5104 1.1133 0.035 Uiso 1 1 calc R . .
C16 C 0.4835(4) 0.5322(5) 0.9759(6) 0.0267(17) Uani 1 1 d . . .
C1 C 0.4575(5) 0.6999(5) 0.8726(6) 0.0282(17) Uani 1 1 d . . .
H11 H 0.4298 0.6672 0.8182 0.034 Uiso 1 1 calc R . .
H12 H 0.4221 0.7174 0.9002 0.034 Uiso 1 1 calc R . .
O2 O 0.5380(4) 0.7071(3) 0.7043(4) 0.0348(14) Uani 1 1 d . . .
H2 H 0.5750 0.7084 0.6715 0.052 Uiso 0.50 1 calc PR B 1
H2' H 0.5200 0.6669 0.7392 0.052 Uiso 0.50 1 d PR B 2
C21 C 0.5692(5) 0.7762(4) 0.7577(5) 0.0250(16) Uani 1 1 d . . .
C22 C 0.6301(5) 0.8463(5) 0.7211(6) 0.0323(19) Uani 1 1 d . . .
C23 C 0.6630(5) 0.9145(5) 0.7779(6) 0.032(2) Uani 1 1 d . . .
H23 H 0.7059 0.9636 0.7561 0.039 Uiso 1 1 calc R . .
C24 C 0.6335(5) 0.9105(5) 0.8644(6) 0.0314(18) Uani 1 1 d . . .
H24 H 0.6587 0.9558 0.9035 0.038 Uiso 1 1 calc R . .
C25 C 0.5679(5) 0.8418(5) 0.8949(6) 0.034(2) Uani 1 1 d . . .
H25 H 0.5458 0.8411 0.9532 0.041 Uiso 1 1 calc R . .
C26 C 0.5336(5) 0.7731(5) 0.8414(6) 0.0313(19) Uani 1 1 d . . .
C2 C 0.6580(5) 0.8535(4) 0.6233(6) 0.0296(19) Uani 1 1 d . . .
H21 H 0.6135 0.8116 0.5871 0.036 Uiso 1 1 calc R . .
H22 H 0.6683 0.9058 0.5995 0.036 Uiso 1 1 calc R . .
O3 O 0.6542(3) 0.7033(3) 0.5936(4) 0.0280(12) Uani 1 1 d . . .
H3 H 0.6617 0.6647 0.6068 0.042 Uiso 0.50 1 calc PR C 1
H3' H 0.6253 0.7068 0.6350 0.042 Uiso 0.50 1 d PR C 2
C31 C 0.7282(5) 0.7741(5) 0.5866(5) 0.0292(18) Uani 1 1 d . . .
C32 C 0.7933(5) 0.7699(5) 0.5567(6) 0.036(2) Uani 1 1 d . . .
C33 C 0.8659(5) 0.8406(6) 0.5544(9) 0.055(3) Uani 1 1 d . . .
H33 H 0.9123 0.8401 0.5338 0.066 Uiso 1 1 calc R . .
C34 C 0.8719(7) 0.9121(6) 0.5816(11) 0.074(4) Uani 1 1 d . . .
H34 H 0.9229 0.9592 0.5831 0.089 Uiso 1 1 calc R . .
C35 C 0.8073(5) 0.9157(5) 0.6056(9) 0.048(2) Uani 1 1 d . . .
H35 H 0.8131 0.9657 0.6230 0.058 Uiso 1 1 calc R . .
C36 C 0.7305(5) 0.8470(5) 0.6059(7) 0.037(2) Uani 1 1 d . . .
C3 C 0.7855(5) 0.6931(5) 0.5216(5) 0.0291(17) Uani 1 1 d . . .
H31 H 0.8199 0.7055 0.4669 0.035 Uiso 1 1 calc R . .
H32 H 0.7296 0.6579 0.5018 0.035 Uiso 1 1 calc R . .
O4 O 0.6704(3) 0.5735(3) 0.6368(4) 0.0277(12) Uani 1 1 d . . .
H4 H 0.6471 0.5545 0.6876 0.042 Uiso 0.50 1 calc PR D 1
H4' H 0.6717 0.6170 0.6262 0.042 Uiso 0.50 1 d PR D 2
C41 C 0.7482(5) 0.5879(4) 0.6412(5) 0.0257(17) Uani 1 1 d . . .
C42 C 0.7634(5) 0.5383(4) 0.6960(5) 0.0239(16) Uani 1 1 d . . .
C43 C 0.8414(5) 0.5531(5) 0.7018(6) 0.0311(19) Uani 1 1 d . . .
H43 H 0.8525 0.5193 0.7385 0.037 Uiso 1 1 calc R . .
C44 C 0.9019(5) 0.6145(5) 0.6564(6) 0.034(2) Uani 1 1 d . . .
H44 H 0.9554 0.6264 0.6654 0.041 Uiso 1 1 calc R . .
C45 C 0.8853(5) 0.6602(5) 0.5962(6) 0.0281(17) Uani 1 1 d . . .
H45 H 0.9270 0.7004 0.5603 0.034 Uiso 1 1 calc R . .
C46 C 0.8073(5) 0.6472(5) 0.5884(5) 0.0286(17) Uani 1 1 d . . .
C4 C 0.6953(5) 0.4622(4) 0.7367(5) 0.0260(17) Uani 1 1 d . . .
H41 H 0.6492 0.4423 0.6945 0.031 Uiso 1 1 calc R . .
H42 H 0.7122 0.4216 0.7382 0.031 Uiso 1 1 calc R . .
O5 O 0.5636(3) 0.4898(3) 0.7721(4) 0.0307(13) Uani 1 1 d . . .
H5 H 0.5422 0.5166 0.7900 0.046 Uiso 0.50 1 calc PR E 1
H5' H 0.5985 0.5161 0.7318 0.046 Uiso 0.50 1 d PR E 2
C51 C 0.6001(5) 0.4756(4) 0.8454(5) 0.0266(17) Uani 1 1 d . . .
C52 C 0.5642(5) 0.4648(4) 0.9306(5) 0.0278(17) Uani 1 1 d . . .
C53 C 0.6044(5) 0.4535(5) 1.0057(6) 0.0294(17) Uani 1 1 d . . .
H53 H 0.5829 0.4486 1.0653 0.035 Uiso 1 1 calc R . .
C54 C 0.6719(5) 0.4496(5) 0.9955(5) 0.0312(19) Uani 1 1 d . . .
H54 H 0.6981 0.4432 1.0471 0.037 Uiso 1 1 calc R . .
C55 C 0.7019(5) 0.4550(4) 0.9083(6) 0.0304(18) Uani 1 1 d . . .
H55 H 0.7482 0.4503 0.9005 0.036 Uiso 1 1 calc R . .
C56 C 0.6664(5) 0.4671(4) 0.8317(5) 0.0284(17) Uani 1 1 d . . .
C5 C 0.4846(5) 0.4585(5) 0.9433(5) 0.0298(18) Uani 1 1 d . . .
H51 H 0.4538 0.4150 0.9877 0.036 Uiso 1 1 calc R . .
H52 H 0.4558 0.4420 0.8843 0.036 Uiso 1 1 calc R . .
C61 C 0.7167(9) 0.7337(16) 0.8787(11) 0.097(6) Uani 1 1 d . . .
H61 H 0.6635 0.7056 0.9012 0.116 Uiso 1 1 calc R . .
C62 C 0.7601(16) 0.8166(19) 0.8794(9) 0.111(8) Uani 1 1 d . . .
H62 H 0.7378 0.8456 0.9069 0.133 Uiso 1 1 calc R . .
C63 C 0.8342(14) 0.8569(9) 0.8413(9) 0.096(6) Uani 1 1 d . . .
H63 H 0.8636 0.9136 0.8396 0.116 Uiso 1 1 calc R . .
C64 C 0.8645(8) 0.8117(12) 0.8053(8) 0.082(5) Uani 1 1 d . . .
C65 C 0.8213(10) 0.7310(9) 0.8084(8) 0.065(3) Uani 1 1 d . . .
H65 H 0.8423 0.7002 0.7827 0.078 Uiso 1 1 calc R . .
C66 C 0.7509(12) 0.6954(10) 0.8465(11) 0.089(5) Uani 1 1 d . . .
H66 H 0.7232 0.6388 0.8509 0.106 Uiso 1 1 calc R . .
F1 F 0.9364(6) 0.8409(11) 0.7729(8) 0.169(7) Uani 1 1 d . . .

loop_
_atom_site_aniso_label
_atom_site_aniso_U_11
_atom_site_aniso_U_22
_atom_site_aniso_U_33
_atom_site_aniso_U_23
_atom_site_aniso_U_13
_atom_site_aniso_U_12
O1 0.028(3) 0.029(3) 0.022(3) 0.002(2) 0.004(2) 0.014(2)
C11 0.010(3) 0.029(4) 0.040(5) 0.000(4) 0.001(3) -0.001(3)
C12 0.018(4) 0.030(4) 0.030(4) -0.001(3) 0.000(3) 0.012(3)
C13 0.029(4) 0.040(5) 0.034(5) 0.005(4) 0.006(4) 0.015(4)
C14 0.020(4) 0.037(5) 0.033(4) 0.004(4) -0.003(3) 0.005(4)
C15 0.035(4) 0.032(4) 0.021(4) 0.006(3) 0.001(3) 0.017(4)
C16 0.015(4) 0.034(4) 0.032(4) 0.002(3) -0.002(3) 0.013(3)
C1 0.033(4) 0.025(4) 0.034(4) -0.005(3) -0.003(3) 0.021(4)
O2 0.037(3) 0.027(3) 0.037(3) -0.002(3) -0.001(3) 0.014(3)
C21 0.029(4) 0.020(4) 0.030(4) -0.002(3) -0.008(3) 0.016(3)
C22 0.024(4) 0.031(4) 0.046(5) -0.002(4) -0.018(4) 0.018(4)
C23 0.026(4) 0.018(4) 0.050(6) -0.006(4) -0.017(4) 0.009(3)
C24 0.037(5) 0.031(4) 0.032(4) -0.009(3) -0.014(4) 0.021(4)
C25 0.033(5) 0.031(5) 0.046(5) -0.003(4) -0.007(4) 0.021(4)
C26 0.040(5) 0.027(4) 0.038(5) -0.001(3) -0.013(4) 0.025(4)
C2 0.029(4) 0.012(3) 0.044(5) 0.006(3) -0.013(4) 0.007(3)
O3 0.024(3) 0.030(3) 0.028(3) 0.001(2) -0.002(2) 0.013(2)
C31 0.022(4) 0.037(5) 0.025(4) 0.002(3) -0.004(3) 0.011(3)
C32 0.031(5) 0.036(5) 0.035(4) 0.014(4) 0.002(4) 0.014(4)
C33 0.017(4) 0.029(5) 0.114(9) 0.026(5) 0.006(5) 0.007(4)
C34 0.042(6) 0.025(5) 0.142(13) 0.015(6) -0.020(7) 0.007(5)
C35 0.024(5) 0.027(5) 0.089(8) 0.001(5) -0.003(5) 0.009(4)
C36 0.032(5) 0.024(4) 0.049(5) 0.009(4) -0.006(4) 0.010(4)
C3 0.035(4) 0.035(5) 0.020(4) 0.009(3) 0.003(3) 0.020(4)
O4 0.025(3) 0.032(3) 0.025(3) 0.001(2) 0.000(2) 0.014(3)
C41 0.025(4) 0.018(4) 0.031(4) -0.010(3) -0.004(3) 0.008(3)
C42 0.034(4) 0.019(4) 0.020(4) -0.004(3) -0.003(3) 0.015(3)
C43 0.041(5) 0.027(4) 0.032(4) -0.006(3) -0.014(4) 0.022(4)
C44 0.025(4) 0.031(4) 0.048(5) -0.016(4) -0.012(4) 0.016(4)
C45 0.024(4) 0.028(4) 0.032(4) -0.005(3) 0.006(3) 0.013(3)
C46 0.030(4) 0.028(4) 0.024(4) -0.004(3) -0.004(3) 0.012(3)
C4 0.026(4) 0.017(4) 0.036(4) -0.013(3) -0.012(3) 0.011(3)
O5 0.037(3) 0.033(3) 0.024(3) 0.006(2) -0.001(2) 0.018(3)
C51 0.031(4) 0.018(4) 0.024(4) 0.005(3) -0.006(3) 0.008(3)
C52 0.028(4) 0.016(4) 0.033(4) 0.005(3) 0.005(3) 0.006(3)
C53 0.041(5) 0.027(4) 0.023(4) -0.009(3) -0.006(3) 0.019(4)
C54 0.042(5) 0.021(4) 0.025(4) -0.002(3) -0.012(4) 0.012(4)
C55 0.038(5) 0.018(4) 0.039(5) -0.002(3) -0.015(4) 0.017(4)
C56 0.036(4) 0.018(4) 0.031(4) 0.006(3) 0.007(3) 0.014(3)
C5 0.027(4) 0.021(4) 0.029(4) 0.008(3) 0.003(3) 0.003(3)
C61 0.052(8) 0.165(19) 0.065(10) 0.025(12) -0.022(7) 0.049(11)
C62 0.18(2) 0.23(3) 0.032(7) -0.015(11) -0.017(10) 0.19(2)
C63 0.183(19) 0.054(8) 0.039(7) 0.003(6) -0.006(10) 0.049(10)
C64 0.043(6) 0.155(16) 0.041(7) -0.013(8) -0.007(5) 0.044(8)
C65 0.096(11) 0.074(9) 0.042(6) -0.017(6) -0.020(7) 0.055(9)
C66 0.107(14) 0.069(9) 0.072(10) -0.005(7) -0.038(10) 0.031(10)
F1 0.065(6) 0.275(18) 0.105(8) -0.005(9) 0.011(6) 0.040(9)

loop_
_atom_type_symbol
_atom_type_description
_atom_type_scat_dispersion_real
_atom_type_scat_dispersion_imag
_atom_type_scat_source
C C 0.0033 0.0016 'International Tables Vol C Tables 4.2.6.8 and 6.1.1.4'
H H 0.0000 0.0000 'International Tables Vol C Tables 4.2.6.8 and 6.1.1.4'
O O 0.0106 0.0060 'International Tables Vol C Tables 4.2.6.8 and 6.1.1.4'
F F 0.0171 0.0103 'International Tables Vol C Tables 4.2.6.8 and 6.1.1.4'

loop_
_geom_angle_atom_site_label_1
_geom_angle_atom_site_label_2
_geom_angle_atom_site_label_3
_geom_angle
C12 C11 O1 117.6(7)
C12 C11 C16 122.6(8)
O1 C11 C16 119.8(7)
C11 C12 C13 119.1(8)
C11 C12 C1 122.0(7)
C13 C12 C1 118.8(7)
C12 C13 C14 118.7(8)
C15 C14 C13 120.8(8)
C14 C15 C16 119.7(7)
C11 C16 C15 118.8(7)
C11 C16 C5 121.2(7)
C15 C16 C5 119.9(7)
C26 C1 C12 115.2(6)
C22 C21 C26 122.9(7)
C22 C21 O2 117.9(7)
C26 C21 O2 118.9(7)
C21 C22 C23 116.9(8)
C21 C22 C2 123.2(7)
C23 C22 C2 119.8(8)
C24 C23 C22 120.6(8)
C25 C24 C23 120.6(8)
C24 C25 C26 120.6(9)
C25 C26 C21 117.7(8)
C25 C26 C1 119.9(8)
C21 C26 C1 122.3(7)
C36 C2 C22 117.6(7)
C32 C31 O3 118.9(8)
C32 C31 C36 123.3(8)
O3 C31 C36 117.7(7)
C31 C32 C33 117.1(9)
C31 C32 C3 121.6(8)
C33 C32 C3 121.1(9)
C34 C33 C32 121.0(10)
C35 C34 C33 121.0(10)
C34 C35 C36 121.5(9)
C35 C36 C31 115.5(8)
C35 C36 C2 120.8(8)
C31 C36 C2 123.7(7)
C32 C3 C46 116.0(7)
C46 C41 O4 120.4(7)
C46 C41 C42 121.5(7)
O4 C41 C42 118.0(7)
C43 C42 C41 118.3(7)
C43 C42 C4 120.1(7)
C41 C42 C4 120.9(7)
C44 C43 C42 121.7(7)
C43 C44 C45 119.6(7)
C44 C45 C46 120.3(8)
C41 C46 C45 118.2(7)
C41 C46 C3 119.4(7)
C45 C46 C3 122.4(7)
C56 C4 C42 117.8(6)
O5 C51 C56 120.3(7)
O5 C51 C52 117.4(7)
C56 C51 C52 122.1(7)
C51 C52 C53 116.5(7)
C51 C52 C5 122.7(7)
C53 C52 C5 120.7(7)
C54 C53 C52 122.6(8)
C53 C54 C55 118.5(7)
C54 C55 C56 122.1(8)
C51 C56 C55 117.8(7)
C51 C56 C4 122.0(7)
C55 C56 C4 119.9(7)
C52 C5 C16 117.5(7)
C66 C61 C62 118.3(17)
C63 C62 C61 120.8(14)
C62 C63 C64 117.0(15)
F1 C64 C65 115.0(18)
F1 C64 C63 124.5(19)
C65 C64 C63 120.3(14)
C66 C65 C64 120.2(14)
C65 C66 C61 123.2(17)

loop_
_geom_bond_atom_site_label_1
_geom_bond_atom_site_label_2
_geom_bond_distance
O1 C11 1.388(10)
C11 C12 1.377(12)
C11 C16 1.397(12)
C12 C13 1.395(12)
C12 C1 1.517(11)
C13 C14 1.440(12)
C14 C15 1.374(13)
C15 C16 1.405(11)
C16 C5 1.512(12)
C1 C26 1.514(12)
O2 C21 1.397(10)
C21 C22 1.382(12)
C21 C26 1.390(12)
C22 C23 1.412(12)
C22 C2 1.510(13)
C23 C24 1.374(13)
C24 C25 1.374(13)
C25 C26 1.390(12)
C2 C36 1.490(12)
O3 C31 1.404(10)
C31 C32 1.372(12)
C31 C36 1.415(13)
C32 C33 1.386(13)
C32 C3 1.505(13)
C33 C34 1.384(16)
C34 C35 1.332(17)
C35 C36 1.413(12)
C3 C46 1.513(11)
O4 C41 1.387(10)
C41 C46 1.380(12)
C41 C42 1.390(11)
C42 C43 1.388(12)
C42 C4 1.520(11)
C43 C44 1.352(13)
C44 C45 1.394(12)
C45 C46 1.403(11)
C4 C56 1.517(12)
O5 C51 1.383(9)
C51 C56 1.387(12)
C51 C52 1.390(11)
C52 C53 1.422(11)
C52 C5 1.493(12)
C53 C54 1.353(13)
C54 C55 1.383(13)
C55 C56 1.394(11)
C61 C66 1.30(3)
C61 C62 1.39(3)
C62 C63 1.36(3)
C63 C64 1.38(2)
C64 F1 1.299(16)
C64 C65 1.35(2)
C65 C66 1.30(2)

loop_
_geom_hbond_atom_site_label_D
_geom_hbond_atom_site_label_H
_geom_hbond_atom_site_label_A
_geom_hbond_distance_DH
_geom_hbond_distance_HA
_geom_hbond_distance_DA
_geom_hbond_angle_DHA
O1 H1 O2 0.85 1.96 2.783(8) 163.3
O2 H2 O3 0.85 1.95 2.798(8) 175.8
O3 H3 O4 0.85 1.90 2.753(8) 175.8
O4 H4 O5 0.85 1.92 2.729(8) 159.3
O5 H5 O1 0.85 1.96 2.810(8) 175.1
O1 H1' O5 0.84 1.99 2.810(8) 164.2
O2 H2' O1 0.85 1.94 2.783(8) 174.8
O3 H3' O2 0.85 1.97 2.798(8) 164.8
O4 H4' O3 0.84 1.92 2.753(8) 168.9
O5 H5' O4 0.85 1.88 2.729(8) 176.1

loop_
_geom_torsion_atom_site_label_1
_geom_torsion_atom_site_label_2
_geom_torsion_atom_site_label_3
_geom_torsion_atom_site_label_4
_geom_torsion
O1 C11 C12 C13 -178.2(7)
C16 C11 C12 C13 2.0(11)
O1 C11 C12 C1 6.0(11)
C16 C11 C12 C1 -173.8(7)
C11 C12 C13 C14 2.5(11)
C1 C12 C13 C14 178.5(7)
C12 C13 C14 C15 -4.9(12)
C13 C14 C15 C16 2.7(12)
C12 C11 C16 C15 -4.2(11)
O1 C11 C16 C15 176.0(7)
C12 C11 C16 C5 171.5(7)
O1 C11 C16 C5 -8.3(11)
C14 C15 C16 C11 1.7(11)
C14 C15 C16 C5 -174.0(7)
C11 C12 C1 C26 -89.8(9)
C13 C12 C1 C26 94.3(9)
C26 C21 C22 C23 8.2(11)
O2 C21 C22 C23 -177.2(6)
C26 C21 C22 C2 -167.7(7)
O2 C21 C22 C2 6.9(11)
C21 C22 C23 C24 -1.7(11)
C2 C22 C23 C24 174.4(7)
C22 C23 C24 C25 -4.6(12)
C23 C24 C25 C26 4.6(12)
C24 C25 C26 C21 1.7(11)
C24 C25 C26 C1 -175.2(7)
C22 C21 C26 C25 -8.3(11)
O2 C21 C26 C25 177.2(7)
C22 C21 C26 C1 168.5(7)
O2 C21 C26 C1 -6.0(10)
C12 C1 C26 C25 -82.2(9)
C12 C1 C26 C21 101.2(8)
C21 C22 C2 C36 -98.3(9)
C23 C22 C2 C36 85.9(9)
O3 C31 C32 C33 -177.4(8)
C36 C31 C32 C33 6.5(13)
O3 C31 C32 C3 6.8(12)
C36 C31 C32 C3 -169.3(8)
C31 C32 C33 C34 0.3(17)
C3 C32 C33 C34 176.1(11)
C32 C33 C34 C35 -4(2)
C33 C34 C35 C36 1(2)
C34 C35 C36 C31 5.2(16)
C34 C35 C36 C2 -173.5(11)
C32 C31 C36 C35 -9.1(13)
O3 C31 C36 C35 174.7(8)
C32 C31 C36 C2 169.5(8)
O3 C31 C36 C2 -6.7(12)
C22 C2 C36 C35 -90.9(11)
C22 C2 C36 C31 90.6(10)
C31 C32 C3 C46 -99.8(10)
C33 C32 C3 C46 84.6(11)
C46 C41 C42 C43 4.5(11)
O4 C41 C42 C43 -179.1(6)
C46 C41 C42 C4 -166.0(7)
O4 C41 C42 C4 10.4(10)
C41 C42 C43 C44 0.6(11)
C4 C42 C43 C44 171.2(7)
C42 C43 C44 C45 -5.5(12)
C43 C44 C45 C46 5.4(12)
O4 C41 C46 C45 179.1(7)
C42 C41 C46 C45 -4.5(11)
O4 C41 C46 C3 -3.5(11)
C42 C41 C46 C3 172.9(7)
C44 C45 C46 C41 -0.4(11)
C44 C45 C46 C3 -177.7(7)
C32 C3 C46 C41 93.3(9)
C32 C3 C46 C45 -89.4(9)
C43 C42 C4 C56 97.0(8)
C41 C42 C4 C56 -92.6(9)
O5 C51 C52 C53 -177.5(7)
C56 C51 C52 C53 7.1(11)
O5 C51 C52 C5 7.3(11)
C56 C51 C52 C5 -168.1(7)
C51 C52 C53 C54 -3.1(12)
C5 C52 C53 C54 172.2(7)
C52 C53 C54 C55 -1.4(12)
C53 C54 C55 C56 2.2(12)
O5 C51 C56 C55 178.3(7)
C52 C51 C56 C55 -6.4(12)
O5 C51 C56 C4 -7.9(11)
C52 C51 C56 C4 167.4(7)
C54 C55 C56 C51 1.6(11)
C54 C55 C56 C4 -172.4(7)
C42 C4 C56 C51 97.5(9)
C42 C4 C56 C55 -88.8(9)
C51 C52 C5 C16 -100.2(9)
C53 C52 C5 C16 84.8(9)
C11 C16 C5 C52 93.3(9)
C15 C16 C5 C52 -91.1(9)
C66 C61 C62 C63 5(2)
C61 C62 C63 C64 -2(2)
C62 C63 C64 F1 -174.5(13)
C62 C63 C64 C65 0(2)
F1 C64 C65 C66 174.4(12)
C63 C64 C65 C66 -1(2)
C64 C65 C66 C61 4(2)
C62 C61 C66 C65 -6(2)
